data_4001698
loop_
_publ_author_name
'Colodrero, Rosario M. P.'
'Papathanasiou, Konstantinos E.'
'Stavgianoudaki, Nikoleta'
'Olivera-Pastor, Pascual'
'Losilla, Enrique R.'
'Aranda, Miguel A. G.'
'Le\'on-Reina, Laura'
'Sanz, Jes\'us'
'Sobrados, Isabel'
'Choquesillo-Lazarte, Duane'
'Garc\'ia-Ruiz, Juan M.'
'Atienzar, Pedro'
'Rey, Fernando'
'Demadis, Konstantinos D.'
'Cabeza, Aurelio'

_publ_section_title
;
 Multifunctional Luminescent and Proton-Conducting Lanthanide
 Carboxyphosphonate Open-Framework Hybrids Exhibiting
 Crystalline-to-Amorphous-to-Crystalline Transformations
;
_journal_issue 19
_journal_name_full 'Chemistry of Materials'
_journal_page_first 3780
_journal_paper_doi 10.1021/cm302381k
_journal_volume 24
_journal_year 2012
_chemical_formula_moiety 'C8 H43 La3 O40 P4'
_chemical_formula_sum 'C8 H43 La3 O40 P4'
_chemical_formula_weight 1319.66
_space_group_IT_number 45
_symmetry_cell_setting orthorhombic
_symmetry_Int_Tables_number 45
_symmetry_space_group_name_Hall 'I 2 -2c'
_symmetry_space_group_name_H-M 'I b a 2'
_audit_creation_date 2012-02-29T20:20
_audit_creation_method 'from EXP file using GSAS2CIF'
_audit_update_record ' 2012-02-29T20:20  Initial CIF as created by GSAS2CIF'
_cell_angle_alpha 90.0
_cell_angle_beta 90.0
_cell_angle_gamma 90.0
_cell_formula_units_Z 4
_cell_length_a 13.4677(4)
_cell_length_b 26.8557(5)
_cell_length_c 11.1160(5)
_cell_measurement_temperature 293
_cell_volume 4020.5(2)
_computing_structure_refinement GSAS
_diffrn_ambient_temperature 293
_diffrn_measurement_device_type 'PANalytical X'PERT PRO'
_diffrn_radiation_probe x-ray
_diffrn_radiation_type 'Cu ka'
_diffrn_radiation_wavelength 1.5406
_diffrn_source 'sealed X-ray tube'
_diffrn_source_target Cu
_diffrn_source_type 'PANalytical X'PERT PRO'
_exptl_absorpt_correction_T_max 1.00000
_exptl_absorpt_correction_T_min 1.00000
_exptl_absorpt_process_details
;   GSAS Absorption/surface roughness correction: function number 0
 No correction is applied.
;
_exptl_crystal_colour colorless
_exptl_crystal_density_diffrn 2.109
_pd_block_id 2012-02-29T20:20|LAHPAA-16H2O_IBA2|LaHPAA|X'PERT
_pd_calc_method 'Rietveld Refinement'
_pd_instr_location ' ?'
_pd_meas_2theta_range_inc 0.017
_pd_meas_2theta_range_max 99.9904
_pd_meas_2theta_range_min 4.0084
_pd_phase_name La3(H0.75O3PCHOHCOO)4(H2O)16
_pd_proc_2theta_range_inc 0.017
_pd_proc_2theta_range_max 99.96514
_pd_proc_2theta_range_min 3.98314
_pd_proc_info_datetime 2012-02-29T20:20:19
_pd_proc_info_excluded_regions ' ?'
_pd_proc_ls_background_function
;   GSAS Background function number 7 with 36 terms.
 Linear interpolation
      1:    2265.29     2:    1698.54     3:    1478.47     4:    1383.86    
      5:    1191.01     6:    1148.03     7:    1214.55     8:    1031.55    
      9:    1013.15    10:    1006.86    11:    920.670    12:    1009.17    
     13:    1026.60    14:    885.518    15:    813.190    16:    836.386    
     17:    753.410    18:    872.870    19:    769.631    20:    793.633    
     21:    821.682    22:    722.718    23:    775.155    24:    769.828    
     25:    723.970    26:    751.111    27:    732.091    28:    756.167    
     29:    774.641    30:    779.443    31:    761.918    32:    772.403    
     33:    754.121    34:    690.311    35:    744.256    36:    791.215    
;
_pd_proc_ls_peak_cutoff 0.00300
_pd_proc_ls_pref_orient_corr
;   March-Dollase
 AXIS  1 Ratio=   0.50726  h= 0.000  k= 1.000  l= 0.000
 Prefered orientation correction range: Min=   0.36128, Max=   7.66133
;
_pd_proc_ls_profile_function
;
 CW Profile function number 4 with  18 terms
 Pseudovoigt profile coefficients as parameterized in
 P. Thompson, D.E. Cox & J.B. Hastings (1987). J. Appl. Cryst.,20,79-83.
 Asymmetry correction of L.W. Finger, D.E. Cox & A. P. Jephcoat (1994).
 J. Appl. Cryst.,27,892-900.
 Microstrain broadening by P.W. Stephens,  (1999). J. Appl. Cryst.,32,281-289.
 Peak tails are ignored  where the intensity is below 0.0030 times the peak
   Aniso. broadening axis   0.0   0.0   1.0
;
_pd_proc_ls_prof_R_factor 0.0631
_pd_proc_ls_prof_wR_expected 0.0268
_pd_proc_ls_prof_wR_factor 0.0862
_pd_spec_mounting ' ?'
_refine_ls_goodness_of_fit_all 3.49
_refine_ls_matrix_type full
_refine_ls_number_parameters 128
_refine_ls_number_restraints 62
_refine_ls_R_Fsqd_factor 0.13667
_refine_ls_shift/su_max 0.05
_refine_ls_shift/su_mean 0.02
_reflns_d_resolution_high 1.006
_reflns_d_resolution_low 6.019
_reflns_limit_h_max 13
_reflns_limit_h_min 0
_reflns_limit_k_max 26
_reflns_limit_k_min 0
_reflns_limit_l_max 11
_reflns_limit_l_min 0
_reflns_number_total 1102
_cod_data_source_file cm302381k_si_002.cif
_cod_data_source_block LAHPA-I
_cod_depositor_comments
;
The following automatic conversions were performed:

'_geom_bond_publ_flag' value 'N' changed to 'n' according to
/home/saulius/struct/CIF-dictionaries/cif_core.dic dictionary named
'cif_core.dic' version 2.4.2 from 2011-04-26 (166
times).

'_geom_angle_publ_flag' value 'N' changed to 'n' according
to /home/saulius/struct/CIF-dictionaries/cif_core.dic dictionary
named 'cif_core.dic' version 2.4.2 from 2011-04-26 (60 times).

Automatic conversion script
Id: cif_fix_values 1891 2012-01-12 08:04:46Z andrius 
;
_cod_original_cell_volume 4020.49(26)
_cod_original_formula_sum 'C8  H43 La3 O40 P4'
_cod_database_code 4001698

loop_
_symmetry_equiv_pos_site_id
_symmetry_equiv_pos_as_xyz
1 +x,+y,+z
2 -x+1/2,+y+1/2,+z
3 +x+1/2,-y+1/2,+z
4 -x,-y,+z
101 +x+1/2,+y+1/2,+z+1/2
102 -x,+y,+z+1/2
103 +x,-y,+z+1/2
104 -x+1/2,-y+1/2,+z+1/2

loop_
_atom_site_type_symbol
_atom_site_label
_atom_site_fract_x
_atom_site_fract_y
_atom_site_fract_z
_atom_site_occupancy
_atom_site_thermal_displace_type
_atom_site_U_iso_or_equiv
_atom_site_symmetry_multiplicity
La La1 0.5 0.5 0.5459(25) 1.0 Uiso 0.01 4
La La2 0.6506(4) 0.27938(9) 0.2534(23) 1.0 Uiso 0.01 8
P P1 0.6942(13) 0.3040(4) -0.0820(23) 1.0 Uiso 0.01 8
P P2 0.7069(14) 0.4065(4) 0.5610(31) 1.0 Uiso 0.01 8
O O1 0.6602(22) 0.3006(8) 0.0483(20) 1.0 Uiso 0.01 8
O O2 0.7005(14) 0.2187(8) 0.405(4) 1.0 Uiso 0.01 8
O O3 0.7005(24) 0.3545(5) -0.1452(30) 1.0 Uiso 0.01 8
C C1 0.3954(18) 0.2694(11) 0.32853 1.0 Uiso 0.01 8
O O4 0.4830(20) 0.2717(12) 0.3950(25) 1.0 Uiso 0.01 8
C C2 0.9012(19) 0.2301(18) 0.1944(9) 1.0 Uiso 0.01 8
O O5 0.8184(22) 0.2401(9) 0.1430(24) 1.0 Uiso 0.01 8
O O6 0.4753(23) 0.2695(12) 0.1248(25) 1.0 Uiso 0.01 8
O O7 0.7615(24) 0.3797(8) 0.662(4) 1.0 Uiso 0.01 8
O O8 0.7676(24) 0.4157(9) 0.443(4) 1.0 Uiso 0.01 8
O O9 0.6660(19) 0.4571(6) 0.605(4) 1.0 Uiso 0.01 8
C C3 0.6053(17) 0.3667(8) 0.5145(30) 1.0 Uiso 0.01 8
O O10 0.6563(26) 0.3251(7) 0.4634(31) 1.0 Uiso 0.01 8
C C4 0.5472(19) 0.3909(8) 0.4107(34) 1.0 Uiso 0.01 8
O O11 0.5636(31) 0.3612(6) 0.3206(32) 1.0 Uiso 0.01 8
O O12 0.5730(23) 0.4344(7) 0.3750(33) 1.0 Uiso 0.01 8
O Ow1 0.606(4) 0.1929(8) 0.139(5) 1.0 Uiso 0.01 8
O Ow2 0.5481(29) 0.1665(7) 0.521(6) 1.0 Uiso 0.01 8
O Ow3 0.5339(32) 0.0732(7) 0.282(8) 1.0 Uiso 0.01 8
O Ow4 0.8096(29) 0.3438(8) 0.294(7) 1.0 Uiso 0.01 8
O Ow5 0.5241(25) 0.5843(7) 0.6305(32) 1.0 Uiso 0.01 8
O Ow6 0.6235(18) 0.5617(7) 0.426(4) 1.0 Uiso 0.01 8
O Ow7 0.6736(21) 0.0791(9) 0.472(4) 1.0 Uiso 0.01 8
O Ow9 0.8177(35) 0.4992(8) 0.629(4) 1.0 Uiso 0.01 8

loop_
_atom_type_symbol
_atom_type_number_in_cell
_atom_type_scat_dispersion_real
_atom_type_scat_dispersion_imag
_atom_type_scat_Cromer_Mann_a1
_atom_type_scat_Cromer_Mann_a2
_atom_type_scat_Cromer_Mann_a3
_atom_type_scat_Cromer_Mann_a4
_atom_type_scat_Cromer_Mann_b1
_atom_type_scat_Cromer_Mann_b2
_atom_type_scat_Cromer_Mann_b3
_atom_type_scat_Cromer_Mann_b4
_atom_type_scat_Cromer_Mann_c
_atom_type_scat_source
La 12.0 0.000 0.000 20.5780 2.94817 19.5990 0.24448 11.3727 18.7726 3.28719 133.124 2.14678 International_Tables_Vol_C
P 16.0 0.000 0.000 6.43450 1.90670 4.17910 27.1570 1.78000 0.52600 1.49080 68.1645 1.11490 International_Tables_Vol_C
O 160.0 0.000 0.000 3.04850 13.2771 2.28680 5.70110 1.54630 0.32390 0.86700 32.9089 0.25080 International_Tables_Vol_C
C 32.0 0.000 0.000 2.31000 20.8439 1.02000 10.2075 1.58860 0.56870 0.86500 51.6512 0.21560 International_Tables_Vol_C

loop_
_geom_angle_atom_site_label_1
_geom_angle_atom_site_label_2
_geom_angle_atom_site_label_3
_geom_angle
_geom_angle_site_symmetry_1
_geom_angle_site_symmetry_3
_geom_angle_publ_flag
O9 La1 O9 150.5(15) 1_555 4_665 n
O9 La1 Ow5 101.3(7) 1_555 1_555 n
O9 La1 Ow5 67.1(7) 1_555 4_665 n
O9 La1 Ow6 82.4(9) 1_555 1_555 n
O9 La1 Ow6 112.5(6) 1_555 4_665 n
O9 La1 Ow5 67.1(7) 4_665 1_555 n
O9 La1 Ow5 101.3(7) 4_665 4_665 n
O9 La1 Ow6 112.5(6) 4_665 1_555 n
O9 La1 Ow6 82.4(9) 4_665 4_665 n
Ow5 La1 Ow5 135.3(12) 1_555 4_665 n
Ow5 La1 Ow6 62.9(5) 1_555 1_555 n
Ow5 La1 Ow6 146.2(8) 1_555 4_665 n
Ow5 La1 Ow6 146.2(8) 4_665 1_555 n
Ow5 La1 Ow6 62.9(5) 4_665 4_665 n
Ow6 La1 Ow6 120.9(15) 1_555 4_665 n
O1 La2 O2 144.6(10) 1_555 1_555 n
O1 La2 O4 128.0(11) 1_555 1_555 n
O1 La2 O10 137.9(8) 1_555 1_555 n
O1 La2 O11 95.7(8) 1_555 1_555 n
O1 La2 Ow1 76.4(11) 1_555 1_555 n
O2 La2 O4 77.4(7) 1_555 1_555 n
O2 La2 O10 72.1(8) 1_555 1_555 n
O2 La2 O11 119.4(8) 1_555 1_555 n
O2 La2 Ow1 79.2(11) 1_555 1_555 n
O4 La2 O10 63.5(11) 1_555 1_555 n
O4 La2 O11 62.0(10) 1_555 1_555 n
O4 La2 Ow1 91.2(13) 1_555 1_555 n
O10 La2 O11 50.6(7) 1_555 1_555 n
O10 La2 Ow1 145.0(12) 1_555 1_555 n
O11 La2 Ow1 139.2(14) 1_555 1_555 n
O1 P1 O2 110.0(13) 1_555 104_654 n
O1 P1 O3 120.4(13) 1_555 1_555 n
O1 P1 C1 106.8(11) 1_555 102_544 n
O2 P1 O3 104.8(12) 104_654 1_555 n
O2 P1 C1 110.7(11) 104_654 102_544 n
O3 P1 C1 103.8(11) 1_555 102_544 n
O7 P2 O8 116.1(14) 1_555 1_555 n
O7 P2 O9 110.5(12) 1_555 1_555 n
O7 P2 C3 107.2(10) 1_555 1_555 n
O8 P2 O9 108.4(11) 1_555 1_555 n
O8 P2 C3 104.5(11) 1_555 1_555 n
O9 P2 C3 109.8(11) 1_555 1_555 n
La2 O1 P1 162.4(17) 1_555 1_555 n
La2 O2 P1 125.5(14) 1_555 104_655 n
P1 C1 O4 104.4(12) 102_545 1_555 n
P1 C1 C2 125.1(23) 102_545 3_455 n
O4 C1 C2 119.0(15) 1_555 3_455 n
La2 O4 C1 113.2(17) 1_555 1_555 n
C1 C2 O5 113.4(15) 3_555 1_555 n
C1 C2 O6 130.7(17) 3_555 3_555 n
O5 C2 O6 114.4(17) 1_555 3_555 n
La1 O9 P2 127.9(14) 1_555 1_555 n
P2 C3 O10 102.2(12) 1_555 1_555 n
P2 C3 C4 110.4(16) 1_555 1_555 n
O10 C3 C4 106.0(13) 1_555 1_555 n
La2 O10 C3 134.5(15) 1_555 1_555 n
C3 C4 O11 103.5(12) 1_555 1_555 n
C3 C4 O12 118.6(17) 1_555 1_555 n
O11 C4 O12 106.0(16) 1_555 1_555 n
La2 O11 C4 144.8(16) 1_555 1_555 n

loop_
_geom_bond_atom_site_label_1
_geom_bond_atom_site_label_2
_geom_bond_distance
_geom_bond_site_symmetry_2
_geom_bond_publ_flag
La1 O9 2.600(24) 1_555 n
La1 O9 2.600(24) 4_665 n
La1 O12 2.770(23) 1_555 n
La1 O12 2.770(23) 4_665 n
La1 Ow5 2.472(19) 1_555 n
La1 Ow5 2.472(19) 4_665 n
La1 Ow6 2.698(24) 1_555 n
La1 Ow6 2.698(24) 4_665 n
La2 P1 3.568(16) 104_655 n
La2 O1 2.354(19) 1_555 n
La2 O2 2.437(24) 1_555 n
La2 O4 2.759(34) 1_555 n
La2 O5 2.780(30) 1_555 n
La2 O6 2.77(4) 1_555 n
La2 O10 2.639(29) 1_555 n
La2 O11 2.599(25) 1_555 n
La2 Ow1 2.718(32) 1_555 n
La2 Ow4 2.788(33) 1_555 n
P1 La2 3.568(16) 104_654 n
P1 O1 1.522(10) 1_555 n
P1 O2 1.550(10) 104_654 n
P1 O3 1.529(10) 1_555 n
P1 C1 1.820(10) 102_654 n
P1 O4 2.553(19) 102_654 n
P2 O7 1.524(10) 1_555 n
P2 O8 1.560(10) 1_555 n
P2 O9 1.548(9) 1_555 n
P2 C3 1.812(10) 1_555 n
P2 O10 2.534(18) 1_555 n
P2 O12 2.844(33) 1_555 n
O1 La2 2.354(19) 1_555 n
O1 P1 1.522(10) 1_555 n
O1 O2 2.516(19) 104_654 n
O1 O3 2.648(18) 1_555 n
O1 O4 2.69(4) 102_654 n
O1 O5 2.879(29) 1_555 n
O1 O6 2.762(33) 1_555 n
O2 La2 2.437(24) 1_555 n
O2 P1 1.550(10) 104_655 n
O2 O1 2.516(19) 104_655 n
O2 O3 2.438(18) 104_655 n
O2 O5 2.88(5) 104_655 n
O2 O10 2.992(28) 1_555 n
O2 Ow2 2.800(20) 1_555 n
O3 P1 1.529(10) 1_555 n
O3 O1 2.648(18) 1_555 n
O3 O2 2.438(18) 104_654 n
O3 O7 2.39(4) 1_554 n
O3 Ow6 2.602(19) 103_564 n
O3 Ow7 2.787(20) 104_654 n
C1 P1 1.820(10) 102_655 n
C1 O4 1.394(10) 1_555 n
C1 C2 1.494(10) 3_455 n
C1 O5 2.323(19) 3_455 n
C1 O6 2.507(18) 1_555 n
O4 La2 2.759(34) 1_555 n
O4 P1 2.553(19) 102_655 n
O4 O1 2.69(4) 102_655 n
O4 C1 1.394(10) 1_555 n
O4 C2 2.489(18) 3_455 n
O4 O6 2.616(34) 102_655 n
O4 O10 2.84(4) 1_555 n
O4 O11 2.76(5) 1_555 n
C2 C1 1.494(10) 3_555 n
C2 O4 2.489(18) 3_555 n
C2 O5 1.281(10) 1_555 n
C2 O6 1.263(10) 3_555 n
O5 La2 2.780(30) 1_555 n
O5 O1 2.879(29) 1_555 n
O5 O2 2.88(5) 104_654 n
O5 C1 2.323(19) 3_555 n
O5 C2 1.281(10) 1_555 n
O5 O6 2.139(19) 3_555 n
O5 O10 2.677(20) 104_654 n
O6 La2 2.77(4) 1_555 n
O6 O1 2.762(33) 1_555 n
O6 C1 2.507(18) 1_555 n
O6 O4 2.616(34) 102_654 n
O6 C2 1.263(10) 3_455 n
O6 O5 2.139(19) 3_455 n
O6 O10 2.93(5) 102_654 n
O6 Ow1 2.71(5) 1_555 n
O7 P2 1.524(10) 1_555 n
O7 O3 2.39(4) 1_556 n
O7 O8 2.618(19) 1_555 n
O7 O9 2.525(18) 1_555 n
O7 Ow1 2.66(5) 104_655 n
O8 P2 1.560(10) 1_555 n
O8 O7 2.618(19) 1_555 n
O8 O9 2.521(19) 1_555 n
O8 O10 2.866(33) 1_555 n
O8 O12 2.78(5) 1_555 n
O8 Ow4 2.61(6) 1_555 n
O9 La1 2.600(24) 1_555 n
O9 P2 1.548(9) 1_555 n
O9 O7 2.525(18) 1_555 n
O9 O8 2.521(19) 1_555 n
O9 O12 2.92(4) 1_555 n
O9 Ow5 2.804(20) 4_665 n
O9 Ow9 2.35(5) 1_555 n
C3 P2 1.812(10) 1_555 n
C3 O10 1.430(11) 1_555 n
C3 C4 1.538(10) 1_555 n
C3 O11 2.232(18) 1_555 n
C3 O12 2.429(19) 1_555 n
C3 Ow5 2.53(4) 4_665 n
O10 La2 2.639(29) 1_555 n
O10 P2 2.534(18) 1_555 n
O10 O2 2.992(28) 1_555 n
O10 O4 2.84(4) 1_555 n
O10 O5 2.677(20) 104_655 n
O10 O6 2.93(5) 102_655 n
O10 O8 2.866(33) 1_555 n
O10 C3 1.430(11) 1_555 n
O10 C4 2.372(18) 1_555 n
O10 O11 2.239(33) 1_555 n
O10 Ow4 2.84(6) 1_555 n
C4 C3 1.538(10) 1_555 n
C4 O10 2.372(18) 1_555 n
C4 O11 1.299(11) 1_555 n
C4 O12 1.282(10) 1_555 n
O11 La2 2.599(25) 1_555 n
O11 O4 2.76(5) 1_555 n
O11 C3 2.232(18) 1_555 n
O11 O10 2.239(33) 1_555 n
O11 C4 1.299(11) 1_555 n
O11 O12 2.062(18) 1_555 n
O11 Ow5 2.627(18) 103_564 n
O12 La1 2.770(23) 1_555 n
O12 P2 2.844(33) 1_555 n
O12 O8 2.78(5) 1_555 n
O12 O9 2.92(4) 1_555 n
O12 C3 2.429(19) 1_555 n
O12 C4 1.282(10) 1_555 n
O12 O11 2.062(18) 1_555 n
O12 Ow5 2.842(19) 103_564 n
O12 Ow6 2.708(20) 4_665 n
Ow1 La2 2.718(32) 1_555 n
Ow1 O6 2.71(5) 1_555 n
Ow1 O7 2.66(5) 104_654 n
Ow1 Ow2 2.55(5) 102_654 n
Ow2 O2 2.800(20) 1_555 n
Ow2 Ow1 2.55(5) 102_655 n
Ow2 Ow7 2.94(4) 1_555 n
Ow3 Ow7 2.84(8) 1_555 n
Ow4 La2 2.788(33) 1_555 n
Ow4 O8 2.61(6) 1_555 n
Ow4 O10 2.84(6) 1_555 n
Ow5 La1 2.472(19) 1_555 n
Ow5 O9 2.804(20) 4_665 n
Ow5 C3 2.53(4) 4_665 n
Ow5 O11 2.627(18) 103_565 n
Ow5 O12 2.842(19) 103_565 n
Ow5 Ow6 2.705(21) 1_555 n
Ow6 La1 2.698(24) 1_555 n
Ow6 O3 2.602(19) 103_565 n
Ow6 O12 2.708(20) 4_665 n
Ow6 Ow5 2.705(21) 1_555 n
Ow6 Ow7 2.821(20) 2_655 n
Ow7 O3 2.787(20) 104_655 n
Ow7 Ow2 2.94(4) 1_555 n
Ow7 Ow3 2.84(8) 1_555 n
Ow7 Ow6 2.821(20) 2_645 n
Ow7 Ow9 2.766(20) 2_645 n
Ow9 O9 2.35(5) 1_555 n
Ow9 Ow7 2.766(20) 2_655 n
